data_7235853
loop_
_publ_author_name
'Connell, Arthur'
'Holliman, Peter J.'
'Jones, Eurig W.'
'Furnell, Leo'
'Kershaw, Christopher'
'Davies, Matthew L.'
'Gwenin, Christopher D.'
'Pitak, Mateusz B.'
'Coles, Simon J.'
'Cooke, Graeme'

_publ_section_title
;
 Multiple linker half-squarylium dyes for dye-sensitized solar cells; are
 two linkers better than one?
;
_journal_issue 6
_journal_name_full 'Journal of Materials Chemistry A'
_journal_page_first 2883
_journal_paper_doi 10.1039/C4TA06896C
_journal_volume 3
_journal_year 2015
_chemical_formula_moiety 'C31 H36 N3 O4, C6 H16 N'
_chemical_formula_sum 'C37 H52 N4 O4'
_chemical_formula_weight 616.82
_space_group_crystal_system triclinic
_space_group_IT_number 2
_space_group_name_Hall '-P 1'
_space_group_name_H-M_alt 'P -1'
_atom_sites_solution_hydrogens geom
_audit_creation_method SHELXL-2013
_audit_update_record
;
2014-10-22 deposited with the CCDC.
2014-12-19 downloaded from the CCDC.
;
_cell_angle_alpha 98.940(6)
_cell_angle_beta 91.829(5)
_cell_angle_gamma 111.105(7)
_cell_formula_units_Z 2
_cell_length_a 8.358(3)
_cell_length_b 10.369(4)
_cell_length_c 22.108(8)
_cell_measurement_reflns_used 2886
_cell_measurement_temperature 100(2)
_cell_measurement_theta_max 27.5
_cell_measurement_theta_min 2.5
_cell_volume 1757.7(11)
_computing_cell_refinement 'CrystalClear-SM Expert 2.1 b29 (Rigaku, 2013)'
_computing_data_collection 'CrystalClear-SM Expert 3.1 b27 (Rigaku, 2012)'
_computing_data_reduction 'CrystalClear-SM Expert 2.1 b29 (Rigaku, 2013)'
_computing_publication_material 'WinGX, ver.2013.3 (L.J. Farrugia, J.App.Cryst.(2012),45,849-854)'
_computing_structure_refinement 'SHELXL-2013 (Sheldrick, 2013)'
_computing_structure_solution 'SUPERFLIP (Palatinus, L. & Chapuis, G. (2007). J. Appl. Cryst. 40, 786-790)'
_diffrn_ambient_temperature 100(2)
_diffrn_detector CCD
_diffrn_detector_area_resol_mean 28.5714
_diffrn_measured_fraction_theta_full 0.970
_diffrn_measured_fraction_theta_max 0.995
_diffrn_measurement_device
;
AFC12 (Right): Kappa 3 circle
;
_diffrn_measurement_device_type
;
Rigaku Saturn724+ (2x2 bin mode)
;
_diffrn_measurement_method 'profile data from \w-scans'
_diffrn_measurement_specimen_support Mitegen
_diffrn_radiation_monochromator Confocal
_diffrn_radiation_type 'Mo K\a'
_diffrn_radiation_wavelength 0.71075
_diffrn_reflns_av_R_equivalents 0.0845
_diffrn_reflns_av_unetI/netI 0.0937
_diffrn_reflns_Laue_measured_fraction_full 0.970
_diffrn_reflns_Laue_measured_fraction_max 0.995
_diffrn_reflns_limit_h_max 9
_diffrn_reflns_limit_h_min -9
_diffrn_reflns_limit_k_max 11
_diffrn_reflns_limit_k_min -12
_diffrn_reflns_limit_l_max 22
_diffrn_reflns_limit_l_min -26
_diffrn_reflns_number 18323
_diffrn_reflns_point_group_measured_fraction_full 0.970
_diffrn_reflns_point_group_measured_fraction_max 0.995
_diffrn_reflns_theta_full 25.242
_diffrn_reflns_theta_max 25.026
_diffrn_reflns_theta_min 3.076
_diffrn_source 'Rotating Anode'
_diffrn_source_current 55.0
_diffrn_source_power 2.5
_diffrn_source_voltage 45.0
_exptl_absorpt_coefficient_mu 0.076
_exptl_absorpt_correction_T_max 1.000
_exptl_absorpt_correction_T_min 0.419
_exptl_absorpt_correction_type multi-scan
_exptl_absorpt_process_details 'CrystalClear-SM Expert 2.1 b29 (Rigaku, 2013)'
_exptl_crystal_colour Orange
_exptl_crystal_density_diffrn 1.165
_exptl_crystal_description block
_exptl_crystal_F_000 668
_exptl_crystal_size_max 0.040
_exptl_crystal_size_mid 0.030
_exptl_crystal_size_min 0.010
_refine_diff_density_max 2.159
_refine_diff_density_min -1.053
_refine_diff_density_rms 0.110
_refine_ls_extinction_method none
_refine_ls_goodness_of_fit_ref 1.263
_refine_ls_hydrogen_treatment constr
_refine_ls_matrix_type full
_refine_ls_number_parameters 438
_refine_ls_number_reflns 6166
_refine_ls_number_restraints 575
_refine_ls_restrained_S_all 1.231
_refine_ls_R_factor_all 0.1816
_refine_ls_R_factor_gt 0.1184
_refine_ls_shift/su_max 0.000
_refine_ls_shift/su_mean 0.000
_refine_ls_structure_factor_coef Fsqd
_refine_ls_weighting_details 'w=1/[\s^2^(Fo^2^)+(0.2000P)^2^] where P=(Fo^2^+2Fc^2^)/3'
_refine_ls_weighting_scheme calc
_refine_ls_wR_factor_gt 0.3289
_refine_ls_wR_factor_ref 0.3751
_reflns_Friedel_coverage 0.000
_reflns_number_gt 3532
_reflns_number_total 6166
_reflns_threshold_expression 'I > 2\s(I)'
_cod_data_source_file c4ta06896c2.cif
_cod_data_source_block 8polymorph2
_cod_database_code 7235853
_shelx_space_group_comment
;
The symmetry employed for this shelxl refinement is uniquely defined
by the following loop, which should always be used as a source of
symmetry information in preference to the above space-group names.
They are only intended as comments.
;
_shelx_estimated_absorpt_t_min 0.997
_shelx_estimated_absorpt_t_max 0.999
_shelxl_version_number 2013-3

loop_
_space_group_symop_operation_xyz
'x, y, z'
'-x, -y, -z'

loop_
_atom_site_label
_atom_site_type_symbol
_atom_site_fract_x
_atom_site_fract_y
_atom_site_fract_z
_atom_site_U_iso_or_equiv
_atom_site_adp_type
_atom_site_occupancy
_atom_site_site_symmetry_order
_atom_site_calc_flag
_atom_site_refinement_flags_posn
_atom_site_refinement_flags_adp
_atom_site_refinement_flags_occupancy
_atom_site_disorder_assembly
_atom_site_disorder_group
C1 C 0.8422(7) 0.9162(5) 0.3458(2) 0.0318(12) Uani 1 1 d . U . . .
C1A C 0.8233(7) 0.6661(5) 0.3160(3) 0.0325(12) Uani 1 1 d . U . . .
H1AA H 0.7229 0.5784 0.3010 0.039 Uiso 1 1 calc R U . . .
H1AB H 0.8480 0.6723 0.3607 0.039 Uiso 1 1 calc R U . . .
C1S C 0.5177(6) 0.6510(5) 0.1512(2) 0.0309(12) Uani 1 1 d . U . . .
C2 C 0.9412(9) 0.9519(6) 0.4012(3) 0.0468(16) Uani 1 1 d . U . . .
H2 H 0.9826 0.8871 0.4158 0.056 Uiso 1 1 calc R U . . .
C2A C 0.9796(7) 0.6593(5) 0.2831(3) 0.0337(13) Uani 1 1 d D U . . .
H2AA H 0.9577 0.6582 0.2387 0.040 Uiso 1 1 calc R U . . .
H2AB H 1.0818 0.7444 0.2997 0.040 Uiso 1 1 calc R U . . .
C2S C 0.4268(7) 0.7154(5) 0.1156(3) 0.0310(12) Uani 1 1 d . U . . .
C3 C 0.9784(9) 1.0841(6) 0.4349(3) 0.0472(16) Uani 1 1 d . U . . .
H3 H 1.0424 1.1095 0.4741 0.057 Uiso 1 1 calc R U . . .
C3A C 1.0173(7) 0.5292(6) 0.2910(3) 0.0350(13) Uani 1 1 d D U . . .
H3AA H 1.0487 0.5342 0.3351 0.042 Uiso 1 1 calc R U . . .
H3AB H 0.9121 0.4445 0.2775 0.042 Uiso 1 1 calc R U . . .
C3S C 0.3680(6) 0.5826(5) 0.0671(3) 0.0305(12) Uani 1 1 d . U . . .
C4 C 0.9236(7) 1.1817(5) 0.4125(2) 0.0333(12) Uani 1 1 d . U . . .
C4A C 1.1631(8) 0.5167(6) 0.2540(3) 0.0427(14) Uani 1 1 d D U . . .
H4A1 H 1.1293 0.5103 0.2100 0.051 Uiso 1 1 calc R U . A 1
H4A2 H 1.2660 0.6037 0.2667 0.051 Uiso 1 1 calc R U . A 1
C4S C 0.4638(6) 0.5252(5) 0.1067(2) 0.0302(12) Uani 1 1 d . U . . .
C5 C 0.8279(7) 1.1447(5) 0.3546(2) 0.0313(12) Uani 1 1 d . U . . .
H5 H 0.7932 1.2112 0.3384 0.038 Uiso 1 1 calc R U . . .
C5S C 0.4779(6) 0.3953(5) 0.0999(3) 0.0306(12) Uani 1 1 d . U . . .
C6 C 0.7854(6) 1.0109(5) 0.3220(2) 0.0276(11) Uani 1 1 d . U . . .
C6S C 0.5661(7) 0.3556(5) 0.1461(2) 0.0305(12) Uani 1 1 d . U . . .
C7 C 0.6783(6) 0.9389(5) 0.2607(2) 0.0279(11) Uani 1 1 d . U . . .
C7S C 0.4030(6) 0.2954(5) 0.0453(3) 0.0309(12) Uani 1 1 d . U . . .
C8 C 0.6851(6) 0.7922(5) 0.2540(2) 0.0269(11) Uani 1 1 d . U . . .
C10 C 0.4928(7) 0.9338(6) 0.2654(3) 0.0353(13) Uani 1 1 d . U . . .
H10A H 0.4487 0.8956 0.3020 0.053 Uiso 1 1 calc R U . . .
H10C H 0.4195 0.8735 0.2287 0.053 Uiso 1 1 calc R U . . .
H10B H 0.4920 1.0289 0.2686 0.053 Uiso 1 1 calc R U . . .
C9 C 0.7590(7) 1.0135(6) 0.2084(3) 0.0354(13) Uani 1 1 d . U . . .
H9A H 0.7515 1.1067 0.2140 0.053 Uiso 1 1 calc R U . . .
H9B H 0.6969 0.9581 0.1690 0.053 Uiso 1 1 calc R U . . .
H9C H 0.8801 1.0234 0.2088 0.053 Uiso 1 1 calc R U . . .
C11 C 0.6200(6) 0.6784(5) 0.2083(2) 0.0288(12) Uani 1 1 d . U . . .
H11 H 0.6480 0.6009 0.2158 0.035 Uiso 1 1 calc R U . . .
C12 C 0.9609(7) 1.3221(6) 0.4494(2) 0.0315(12) Uani 1 1 d . U . . .
C13 C 0.9293(7) 0.2310(6) 1.0011(3) 0.0370(13) Uani 1 1 d . U . . .
H13A H 0.9613 0.3342 1.0086 0.044 Uiso 1 1 calc R U . . .
H13B H 1.0242 0.2108 1.0205 0.044 Uiso 1 1 calc R U . . .
C14 C 0.7669(7) 0.1649(6) 1.0311(3) 0.0394(14) Uani 1 1 d . U . . .
H14A H 0.6735 0.1874 1.0132 0.059 Uiso 1 1 calc R U . . .
H14B H 0.7867 0.2018 1.0754 0.059 Uiso 1 1 calc R U . . .
H14C H 0.7351 0.0628 1.0241 0.059 Uiso 1 1 calc R U . . .
C15 C 0.9027(7) 0.0294(5) 0.9187(3) 0.0373(13) Uani 1 1 d . U . . .
H15A H 0.8474 -0.0220 0.9513 0.045 Uiso 1 1 calc R U . . .
H15B H 1.0215 0.0302 0.9184 0.045 Uiso 1 1 calc R U . . .
C16 C 0.8038(7) -0.0461(6) 0.8574(3) 0.0417(14) Uani 1 1 d . U . . .
H16A H 0.8545 0.0073 0.8254 0.062 Uiso 1 1 calc R U . . .
H16B H 0.6833 -0.0547 0.8589 0.062 Uiso 1 1 calc R U . . .
H16C H 0.8091 -0.1399 0.8481 0.062 Uiso 1 1 calc R U . . .
C17 C 1.0527(7) 0.2727(6) 0.9021(3) 0.0383(13) Uani 1 1 d . U . . .
H17A H 1.1639 0.2972 0.9268 0.046 Uiso 1 1 calc R U . . .
H17B H 1.0589 0.2213 0.8612 0.046 Uiso 1 1 calc R U . . .
C18 C 1.0264(7) 0.4047(6) 0.8947(3) 0.0393(14) Uani 1 1 d . U . . .
H18A H 0.9184 0.3811 0.8691 0.059 Uiso 1 1 calc R U . . .
H18B H 1.1227 0.4632 0.8749 0.059 Uiso 1 1 calc R U . . .
H18C H 1.0210 0.4562 0.9351 0.059 Uiso 1 1 calc R U . . .
C5A C 1.2126(15) 0.3923(11) 0.2607(5) 0.062(2) Uani 0.717(6) 1 d D U P B 1
H5AA H 1.2888 0.3814 0.2285 0.074 Uiso 0.717(6) 1 calc R U P B 1
H5AB H 1.1071 0.3061 0.2536 0.074 Uiso 0.717(6) 1 calc R U P B 1
C6A C 1.3048(12) 0.4062(10) 0.3240(5) 0.072(3) Uani 0.717(6) 1 d D U P B 1
H6AA H 1.2293 0.4112 0.3571 0.087 Uiso 0.717(6) 1 calc R U P B 1
H6AB H 1.4121 0.4908 0.3324 0.087 Uiso 0.717(6) 1 calc R U P B 1
C7A C 1.3451(17) 0.2682(12) 0.3181(6) 0.101(3) Uani 0.717(6) 1 d D U P B 1
H7AA H 1.2376 0.1878 0.3201 0.122 Uiso 0.717(6) 1 calc R U P B 1
H7AB H 1.3877 0.2506 0.2775 0.122 Uiso 0.717(6) 1 calc R U P B 1
C8A C 1.4764(14) 0.2778(14) 0.3676(4) 0.087(3) Uani 0.717(6) 1 d D U P B 1
H8AA H 1.5849 0.3578 0.3661 0.105 Uiso 0.717(6) 1 calc R U P B 1
H8AB H 1.5013 0.1905 0.3621 0.105 Uiso 0.717(6) 1 calc R U P B 1
C9A C 1.4036(15) 0.2988(16) 0.4286(4) 0.086(3) Uani 0.717(6) 1 d D U P B 1
H9AA H 1.2850 0.2292 0.4270 0.103 Uiso 0.717(6) 1 calc R U P B 1
H9AB H 1.3996 0.3941 0.4376 0.103 Uiso 0.717(6) 1 calc R U P B 1
C10A C 1.5205(14) 0.2802(15) 0.4789(4) 0.083(3) Uani 0.717(6) 1 d D U P B 1
H10D H 1.5296 0.1871 0.4671 0.099 Uiso 0.717(6) 1 calc R U P B 1
H10E H 1.6373 0.3524 0.4802 0.099 Uiso 0.717(6) 1 calc R U P B 1
C11A C 1.4620(17) 0.2904(16) 0.5425(4) 0.094(3) Uani 0.717(6) 1 d D U P B 1
H11A H 1.3393 0.2285 0.5407 0.112 Uiso 0.717(6) 1 calc R U P B 1
H11B H 1.4711 0.3881 0.5575 0.112 Uiso 0.717(6) 1 calc R U P B 1
C12A C 1.569(2) 0.249(2) 0.5882(7) 0.130(6) Uani 0.717(6) 1 d D U P B 1
H12A H 1.5926 0.1674 0.5680 0.195 Uiso 0.717(6) 1 calc R U P B 1
H12B H 1.5036 0.2243 0.6236 0.195 Uiso 0.717(6) 1 calc R U P B 1
H12C H 1.6774 0.3276 0.6022 0.195 Uiso 0.717(6) 1 calc R U P B 1
C5B C 1.211(2) 0.394(2) 0.2683(15) 0.062(2) Uani 0.283(6) 1 d D U P B 2
H5BA H 1.1401 0.3061 0.2401 0.074 Uiso 0.283(6) 1 calc R U P B 2
H5BB H 1.1883 0.3803 0.3110 0.074 Uiso 0.283(6) 1 calc R U P B 2
C6B C 1.404(2) 0.426(3) 0.2604(9) 0.072(3) Uani 0.283(6) 1 d D U P B 2
H6BA H 1.4524 0.5117 0.2419 0.087 Uiso 0.283(6) 1 calc R U P B 2
H6BB H 1.4189 0.3469 0.2335 0.087 Uiso 0.283(6) 1 calc R U P B 2
C7B C 1.493(3) 0.450(3) 0.3255(11) 0.101(3) Uani 0.283(6) 1 d D U P B 2
H7BA H 1.5026 0.5417 0.3495 0.122 Uiso 0.283(6) 1 calc R U P B 2
H7BB H 1.6101 0.4474 0.3233 0.122 Uiso 0.283(6) 1 calc R U P B 2
C8B C 1.377(3) 0.328(3) 0.3556(11) 0.087(3) Uani 0.283(6) 1 d D U P B 2
H8BA H 1.2590 0.3282 0.3559 0.105 Uiso 0.283(6) 1 calc R U P B 2
H8BB H 1.3715 0.2365 0.3322 0.105 Uiso 0.283(6) 1 calc R U P B 2
C9B C 1.456(5) 0.349(3) 0.4213(10) 0.086(3) Uani 0.283(6) 1 d D U P B 2
H9BA H 1.3845 0.3794 0.4509 0.103 Uiso 0.283(6) 1 calc R U P B 2
H9BB H 1.5731 0.4236 0.4271 0.103 Uiso 0.283(6) 1 calc R U P B 2
C10B C 1.467(4) 0.209(3) 0.4328(9) 0.083(3) Uani 0.283(6) 1 d D U P B 2
H10F H 1.5419 0.1812 0.4042 0.099 Uiso 0.283(6) 1 calc R U P B 2
H10G H 1.3506 0.1346 0.4256 0.099 Uiso 0.283(6) 1 calc R U P B 2
C11B C 1.541(4) 0.229(3) 0.5000(11) 0.094(3) Uani 0.283(6) 1 d D U P B 2
H11C H 1.6432 0.2023 0.5009 0.112 Uiso 0.283(6) 1 calc R U P B 2
H11D H 1.5771 0.3292 0.5199 0.112 Uiso 0.283(6) 1 calc R U P B 2
C12B C 1.400(5) 0.136(5) 0.5349(15) 0.130(6) Uani 0.283(6) 1 d D U P B 2
H12D H 1.4454 0.1476 0.5776 0.195 Uiso 0.283(6) 1 calc R U P B 2
H12E H 1.3659 0.0375 0.5151 0.195 Uiso 0.283(6) 1 calc R U P B 2
H12F H 1.3000 0.1639 0.5340 0.195 Uiso 0.283(6) 1 calc R U P B 2
N1 N 0.7793(6) 0.7867(4) 0.30600(19) 0.0323(11) Uani 1 1 d . U . . .
N1S N 0.6394(6) 0.3267(5) 0.1830(2) 0.0405(12) Uani 1 1 d . U . . .
N2S N 0.3413(6) 0.2128(4) 0.0014(2) 0.0345(11) Uani 1 1 d . U . . .
N2 N 0.9097(6) 0.1781(4) 0.9333(2) 0.0335(11) Uani 1 1 d . U . . .
H2A H 0.7982 0.1793 0.9160 0.040 Uiso 1 1 calc R U . . .
O1 O 1.0374(6) 1.3429(4) 0.50466(18) 0.0507(12) Uani 1 1 d . U . . .
H1 H 1.0657 1.4277 0.5211 0.076 Uiso 1 1 calc R U . . .
O1S O 0.3977(5) 0.8245(4) 0.12074(17) 0.0383(10) Uani 1 1 d . U . . .
O2S O 0.2769(5) 0.5386(4) 0.01921(18) 0.0372(10) Uani 1 1 d . U . . .
O7 O 0.9209(5) 1.4104(4) 0.42969(17) 0.0387(10) Uani 1 1 d . U . . .

loop_
_atom_site_aniso_label
_atom_site_aniso_U_11
_atom_site_aniso_U_22
_atom_site_aniso_U_33
_atom_site_aniso_U_23
_atom_site_aniso_U_13
_atom_site_aniso_U_12
C1 0.035(3) 0.031(3) 0.031(3) 0.006(2) 0.003(2) 0.015(2)
C1A 0.037(3) 0.028(3) 0.038(3) 0.010(2) 0.003(2) 0.016(2)
C1S 0.023(3) 0.026(3) 0.039(3) 0.007(2) 0.005(2) 0.004(2)
C2 0.065(4) 0.040(3) 0.040(3) 0.001(3) -0.010(3) 0.028(3)
C2A 0.038(3) 0.029(3) 0.035(3) 0.008(2) 0.002(2) 0.013(2)
C2S 0.028(3) 0.022(2) 0.041(3) 0.005(2) -0.003(2) 0.009(2)
C3 0.069(4) 0.045(3) 0.031(3) 0.000(3) -0.010(3) 0.029(3)
C3A 0.032(3) 0.035(3) 0.042(3) 0.015(3) 0.002(2) 0.014(2)
C3S 0.025(3) 0.024(2) 0.039(3) 0.008(2) -0.004(2) 0.005(2)
C4 0.036(3) 0.032(3) 0.035(3) 0.005(2) 0.003(2) 0.015(2)
C4A 0.049(3) 0.045(3) 0.049(4) 0.022(3) 0.012(3) 0.028(3)
C4S 0.021(2) 0.030(3) 0.038(3) 0.006(2) 0.000(2) 0.008(2)
C5 0.034(3) 0.025(2) 0.037(3) 0.006(2) 0.003(2) 0.014(2)
C5S 0.023(2) 0.024(2) 0.043(3) 0.007(2) 0.002(2) 0.006(2)
C6 0.024(2) 0.028(2) 0.033(3) 0.008(2) 0.006(2) 0.010(2)
C6S 0.029(3) 0.023(3) 0.037(3) 0.005(2) 0.001(2) 0.008(2)
C7 0.026(3) 0.026(2) 0.031(3) 0.005(2) 0.001(2) 0.008(2)
C7S 0.025(3) 0.024(3) 0.043(3) 0.009(2) 0.000(2) 0.008(2)
C8 0.022(2) 0.032(3) 0.030(3) 0.011(2) 0.007(2) 0.011(2)
C10 0.028(3) 0.030(3) 0.048(3) 0.005(2) 0.000(2) 0.012(2)
C9 0.039(3) 0.027(3) 0.037(3) 0.006(2) -0.002(2) 0.010(2)
C11 0.025(3) 0.024(2) 0.038(3) 0.006(2) 0.002(2) 0.010(2)
C12 0.030(3) 0.031(3) 0.032(3) 0.006(2) 0.004(2) 0.009(2)
C13 0.037(3) 0.033(3) 0.039(3) 0.007(2) -0.003(2) 0.011(3)
C14 0.039(3) 0.035(3) 0.049(3) 0.010(3) 0.006(3) 0.018(3)
C15 0.037(3) 0.029(3) 0.050(3) 0.011(2) 0.010(3) 0.014(2)
C16 0.035(3) 0.032(3) 0.055(4) 0.004(3) 0.007(3) 0.010(3)
C17 0.028(3) 0.038(3) 0.044(3) 0.011(3) 0.005(2) 0.004(2)
C18 0.037(3) 0.032(3) 0.043(3) 0.015(3) 0.000(3) 0.003(2)
C5A 0.055(4) 0.061(4) 0.097(6) 0.040(4) 0.037(4) 0.040(3)
C6A 0.035(4) 0.097(6) 0.119(6) 0.086(6) 0.028(4) 0.037(4)
C7A 0.082(7) 0.102(8) 0.148(8) 0.064(7) 0.001(6) 0.051(6)
C8A 0.066(6) 0.100(7) 0.113(6) 0.045(6) 0.003(5) 0.042(5)
C9A 0.050(8) 0.103(8) 0.110(5) 0.011(6) -0.002(5) 0.039(7)
C10A 0.062(6) 0.095(7) 0.101(6) 0.031(6) 0.030(5) 0.034(6)
C11A 0.102(8) 0.093(8) 0.089(6) 0.018(6) 0.002(6) 0.040(6)
C12A 0.127(11) 0.198(16) 0.142(10) 0.097(11) 0.061(8) 0.119(11)
C5B 0.055(4) 0.061(4) 0.097(6) 0.040(4) 0.037(4) 0.040(3)
C6B 0.035(4) 0.097(6) 0.119(6) 0.086(6) 0.028(4) 0.037(4)
C7B 0.082(7) 0.102(8) 0.148(8) 0.064(7) 0.001(6) 0.051(6)
C8B 0.066(6) 0.100(7) 0.113(6) 0.045(6) 0.003(5) 0.042(5)
C9B 0.050(8) 0.103(8) 0.110(5) 0.011(6) -0.002(5) 0.039(7)
C10B 0.062(6) 0.095(7) 0.101(6) 0.031(6) 0.030(5) 0.034(6)
C11B 0.102(8) 0.093(8) 0.089(6) 0.018(6) 0.002(6) 0.040(6)
C12B 0.127(11) 0.198(16) 0.142(10) 0.097(11) 0.061(8) 0.119(11)
N1 0.040(3) 0.026(2) 0.032(2) 0.0049(18) 0.000(2) 0.015(2)
N1S 0.039(3) 0.031(2) 0.052(3) 0.009(2) -0.001(2) 0.012(2)
N2S 0.031(2) 0.026(2) 0.046(3) 0.009(2) -0.001(2) 0.010(2)
N2 0.029(2) 0.027(2) 0.044(3) 0.0110(19) 0.000(2) 0.0079(19)
O1 0.072(3) 0.040(2) 0.041(2) -0.0078(19) -0.015(2) 0.030(2)
O1S 0.039(2) 0.0274(19) 0.048(2) 0.0029(17) -0.0109(18) 0.0140(17)
O2S 0.033(2) 0.030(2) 0.043(2) 0.0068(17) -0.0072(17) 0.0057(17)
O7 0.049(2) 0.0288(19) 0.038(2) 0.0070(17) 0.0011(18) 0.0138(18)

loop_
_atom_type_symbol
_atom_type_description
_atom_type_scat_dispersion_real
_atom_type_scat_dispersion_imag
_atom_type_scat_source
C C 0.0033 0.0016 'International Tables Vol C Tables 4.2.6.8 and 6.1.1.4'
H H 0.0000 0.0000 'International Tables Vol C Tables 4.2.6.8 and 6.1.1.4'
N N 0.0061 0.0033 'International Tables Vol C Tables 4.2.6.8 and 6.1.1.4'
O O 0.0106 0.0060 'International Tables Vol C Tables 4.2.6.8 and 6.1.1.4'

loop_
_geom_angle_atom_site_label_1
_geom_angle_atom_site_label_2
_geom_angle_atom_site_label_3
_geom_angle
C2 C1 N1 128.3(5)
C2 C1 C6 122.3(5)
N1 C1 C6 109.4(4)
N1 C1A C2A 112.6(4)
C4S C1S C11 126.3(5)
C4S C1S C2S 92.6(4)
C11 C1S C2S 141.0(5)
C3 C2 C1 118.1(5)
C3A C2A C1A 111.9(5)
O1S C2S C1S 138.3(5)
O1S C2S C3S 133.0(5)
C1S C2S C3S 88.6(4)
C2 C3 C4 121.1(5)
C4A C3A C2A 111.6(5)
O2S C3S C4S 135.6(5)
O2S C3S C2S 136.7(5)
C4S C3S C2S 87.7(4)
C3 C4 C5 119.9(5)
C3 C4 C12 120.8(5)
C5 C4 C12 119.3(5)
C5A C4A C3A 115.2(6)
C3A C4A C5B 110.4(9)
C5S C4S C1S 137.8(5)
C5S C4S C3S 131.0(5)
C1S C4S C3S 91.2(4)
C6 C5 C4 119.0(5)
C4S C5S C7S 119.6(5)
C4S C5S C6S 122.7(5)
C7S C5S C6S 117.7(4)
C5 C6 C1 119.5(5)
C5 C6 C7 131.1(5)
C1 C6 C7 109.4(4)
N1S C6S C5S 178.5(6)
C6 C7 C8 101.7(4)
C6 C7 C9 111.1(4)
C8 C7 C9 111.6(4)
C6 C7 C10 109.7(4)
C8 C7 C10 111.3(4)
C9 C7 C10 111.0(4)
N2S C7S C5S 179.1(6)
C11 C8 N1 120.3(4)
C11 C8 C7 131.6(4)
N1 C8 C7 108.2(4)
C8 C11 C1S 133.2(5)
O7 C12 O1 123.2(5)
O7 C12 C4 121.7(5)
O1 C12 C4 115.0(5)
N2 C13 C14 112.6(4)
N2 C15 C16 111.7(4)
C18 C17 N2 112.3(5)
C4A C5A C6A 113.5(7)
C5A C6A C7A 103.2(7)
C8A C7A C6A 112.0(8)
C7A C8A C9A 107.6(8)
C8A C9A C10A 108.2(8)
C11A C10A C9A 115.4(8)
C10A C11A C12A 112.5(9)
C4A C5B C6B 109.3(12)
C5B C6B C7B 106.2(12)
C6B C7B C8B 105.5(11)
C9B C8B C7B 107.6(13)
C8B C9B C10B 108.5(13)
C9B C10B C11B 108.7(13)
C12B C11B C10B 108.5(10)
C8 N1 C1 111.3(4)
C8 N1 C1A 125.3(4)
C1 N1 C1A 123.1(4)
C13 N2 C15 112.0(4)
C13 N2 C17 111.1(4)
C15 N2 C17 110.1(4)

loop_
_geom_bond_atom_site_label_1
_geom_bond_atom_site_label_2
_geom_bond_distance
C1 C2 1.378(7)
C1 N1 1.395(7)
C1 C6 1.396(7)
C1A N1 1.470(6)
C1A C2A 1.534(8)
C1S C4S 1.423(7)
C1S C11 1.432(7)
C1S C2S 1.461(7)
C2 C3 1.375(8)
C2A C3A 1.524(7)
C2S O1S 1.230(6)
C2S C3S 1.519(7)
C3 C4 1.398(8)
C3A C4A 1.522(8)
C3S O2S 1.207(6)
C3S C4S 1.491(7)
C4 C5 1.409(7)
C4 C12 1.474(7)
C4A C5A 1.514(7)
C4A C5B 1.539(10)
C4S C5S 1.379(7)
C5 C6 1.374(7)
C5S C7S 1.421(7)
C5S C6S 1.434(7)
C6 C7 1.523(7)
C6S N1S 1.143(6)
C7 C8 1.528(7)
C7 C9 1.531(8)
C7 C10 1.539(7)
C7S N2S 1.155(6)
C8 C11 1.356(7)
C8 N1 1.393(6)
C12 O7 1.215(6)
C12 O1 1.310(6)
C13 N2 1.497(7)
C13 C14 1.509(9)
C15 N2 1.505(7)
C15 C16 1.506(8)
C17 C18 1.494(8)
C17 N2 1.511(7)
C5A C6A 1.537(9)
C6A C7A 1.572(9)
C7A C8A 1.492(8)
C8A C9A 1.515(9)
C9A C10A 1.537(9)
C10A C11A 1.505(9)
C11A C12A 1.535(9)
C5B C6B 1.542(10)
C6B C7B 1.543(10)
C7B C8B 1.550(10)
C8B C9B 1.526(10)
C9B C10B 1.544(10)
C10B C11B 1.545(10)
C11B C12B 1.545(10)
